data_2230080
loop_
_publ_author_name
'Choi, Hong Dae'
'Seo, Pil Ja'
'Son, Byeng Wha'
'Lee, Uk'

_publ_section_title
;
 5-Cyclohexyl-3-(3-fluorophenylsulfonyl)-2-methyl-1-benzofuran
;
_journal_coeditor_code MW2005
_journal_issue 5
_journal_name_full 'Acta Crystallographica Section E'
_journal_page_first o1053
_journal_paper_doi 10.1107/S1600536811011767
_journal_volume 67
_journal_year 2011
_chemical_formula_iupac 'C21 H21 F O3 S'
_chemical_formula_moiety 'C21 H21 F O3 S'
_chemical_formula_sum 'C21 H21 F O3 S'
_chemical_formula_weight 372.44
_chemical_name_systematic
;
5-Cyclohexyl-3-(3-fluorophenylsulfonyl)-2-methyl-1-benzofuran
;
_space_group_IT_number 2
_symmetry_cell_setting triclinic
_symmetry_space_group_name_Hall '-P 1'
_symmetry_space_group_name_H-M 'P -1'
_atom_sites_solution_hydrogens difmap
_atom_sites_solution_primary direct
_atom_sites_solution_secondary difmap
_cell_angle_alpha 89.9150(10)
_cell_angle_beta 70.4610(10)
_cell_angle_gamma 83.7750(10)
_cell_formula_units_Z 2
_cell_length_a 9.0456(2)
_cell_length_b 10.1996(2)
_cell_length_c 10.4216(2)
_cell_measurement_reflns_used 7640
_cell_measurement_temperature 173(2)
_cell_measurement_theta_max 27.45
_cell_measurement_theta_min 2.40
_cell_volume 900.18(3)
_computing_cell_refinement '<i>SAINT</i> (Bruker, 2009)'
_computing_data_collection '<i>APEX2</i> (Bruker, 2009)'
_computing_data_reduction '<i>SAINT</i> (Bruker, 2009)'
_computing_molecular_graphics '<i>ORTEP-3</i> (Farrugia, 1997) and <i>DIAMOND</i> (Brandenburg, 1998)'
_computing_publication_material '<i>SHELXL97</i> (Sheldrick, 2008)'
_computing_structure_refinement '<i>SHELXL97</i> (Sheldrick, 2008)'
_computing_structure_solution '<i>SHELXS97</i> (Sheldrick, 2008)'
_diffrn_ambient_temperature 173(2)
_diffrn_detector_area_resol_mean 10.0
_diffrn_measured_fraction_theta_full 0.997
_diffrn_measured_fraction_theta_max 0.997
_diffrn_measurement_device_type 'Bruker SMART APEXII CCD'
_diffrn_measurement_method '\f and \w scans'
_diffrn_radiation_monochromator 'graphite multilayer'
_diffrn_radiation_source 'rotating anode'
_diffrn_radiation_type MoK\a
_diffrn_radiation_wavelength 0.71073
_diffrn_reflns_av_R_equivalents 0.0292
_diffrn_reflns_av_sigmaI/netI 0.0256
_diffrn_reflns_limit_h_max 11
_diffrn_reflns_limit_h_min -11
_diffrn_reflns_limit_k_max 13
_diffrn_reflns_limit_k_min -13
_diffrn_reflns_limit_l_max 13
_diffrn_reflns_limit_l_min -13
_diffrn_reflns_number 16115
_diffrn_reflns_theta_full 27.54
_diffrn_reflns_theta_max 27.54
_diffrn_reflns_theta_min 2.01
_diffrn_standards_number 0
_exptl_absorpt_coefficient_mu 0.208
_exptl_absorpt_correction_T_max 0.6664
_exptl_absorpt_correction_T_min 0.6027
_exptl_absorpt_correction_type multi-scan
_exptl_absorpt_process_details '(SADABS; Bruker, 2009)'
_exptl_crystal_colour colourless
_exptl_crystal_density_diffrn 1.374
_exptl_crystal_density_method 'not measured'
_exptl_crystal_description block
_exptl_crystal_F_000 392
_exptl_crystal_size_max 0.356
_exptl_crystal_size_mid 0.183
_exptl_crystal_size_min 0.165
_refine_diff_density_max 0.276
_refine_diff_density_min -0.534
_refine_ls_extinction_method none
_refine_ls_goodness_of_fit_ref 1.063
_refine_ls_hydrogen_treatment constr
_refine_ls_matrix_type full
_refine_ls_number_parameters 236
_refine_ls_number_reflns 4143
_refine_ls_number_restraints 0
_refine_ls_restrained_S_all 1.063
_refine_ls_R_factor_all 0.0462
_refine_ls_R_factor_gt 0.0414
_refine_ls_shift/su_max 0.001
_refine_ls_shift/su_mean 0.000
_refine_ls_structure_factor_coef Fsqd
_refine_ls_weighting_details 'calc w=1/[\s^2^(Fo^2^)+(0.0554P)^2^+0.2992P] where P=(Fo^2^+2Fc^2^)/3'
_refine_ls_weighting_scheme calc
_refine_ls_wR_factor_gt 0.1057
_refine_ls_wR_factor_ref 0.1094
_reflns_number_gt 3650
_reflns_number_total 4143
_reflns_threshold_expression I>2\s(I)
_cod_data_source_file mw2005.cif
_cod_data_source_block I
_cod_original_sg_symbol_H-M 'P -1   '
_cod_database_code 2230080
_cod_database_fobs_code 2230080

loop_
_symmetry_equiv_pos_as_xyz
'x, y, z'
'-x, -y, -z'

loop_
_atom_site_type_symbol
_atom_site_label
_atom_site_fract_x
_atom_site_fract_y
_atom_site_fract_z
_atom_site_U_iso_or_equiv
_atom_site_adp_type
_atom_site_calc_flag
_atom_site_refinement_flags
_atom_site_occupancy
_atom_site_disorder_assembly
_atom_site_disorder_group
S S1 0.64474(4) 0.52983(3) 0.21026(3) 0.02707(11) Uani d . 1 . .
O O1 0.46999(13) 0.83098(12) 0.05173(11) 0.0369(3) Uani d . 1 . .
O O2 0.72428(14) 0.45232(11) 0.08679(11) 0.0378(3) Uani d . 1 . .
O O3 0.53423(13) 0.47240(11) 0.32307(11) 0.0339(2) Uani d . 1 . .
F F1 0.85086(14) 0.65518(14) 0.58340(10) 0.0617(3) Uani d . 1 . .
C C1 0.54798(16) 0.67184(14) 0.17081(14) 0.0277(3) Uani d . 1 . .
C C2 0.43810(16) 0.76821(14) 0.26820(14) 0.0270(3) Uani d . 1 . .
C C3 0.37504(16) 0.78392(14) 0.40976(14) 0.0274(3) Uani d . 1 . .
H H3 0.4031 0.7196 0.4661 0.033 Uiso calc R 1 . .
C C4 0.27026(16) 0.89545(15) 0.46707(15) 0.0291(3) Uani d . 1 . .
C C5 0.23043(18) 0.98894(16) 0.38158(17) 0.0367(3) Uani d . 1 . .
H H5 0.1588 1.0647 0.4218 0.044 Uiso calc R 1 . .
C C6 0.29155(19) 0.97501(17) 0.24094(17) 0.0390(4) Uani d . 1 . .
H H6 0.2638 1.0388 0.1840 0.047 Uiso calc R 1 . .
C C7 0.39458(18) 0.86375(16) 0.18831(15) 0.0324(3) Uani d . 1 . .
C C8 0.56287(18) 0.71427(16) 0.04348(15) 0.0325(3) Uani d . 1 . .
C C9 0.20113(17) 0.91962(15) 0.61977(15) 0.0304(3) Uani d . 1 . .
H H9 0.1099 0.9901 0.6381 0.036 Uiso calc R 1 . .
C C10 0.13780(19) 0.79815(16) 0.69548(15) 0.0340(3) Uani d . 1 . .
H H10A 0.0562 0.7692 0.6614 0.041 Uiso calc R 1 . .
H H10B 0.2248 0.7253 0.6766 0.041 Uiso calc R 1 . .
C C11 0.06665(19) 0.82635(17) 0.84864(16) 0.0360(3) Uani d . 1 . .
H H11A -0.0278 0.8921 0.8684 0.043 Uiso calc R 1 . .
H H11B 0.0327 0.7443 0.8945 0.043 Uiso calc R 1 . .
C C12 0.18420(19) 0.87831(18) 0.90463(17) 0.0399(4) Uani d . 1 . .
H H12A 0.1324 0.9012 1.0030 0.048 Uiso calc R 1 . .
H H12B 0.2729 0.8086 0.8946 0.048 Uiso calc R 1 . .
C C13 0.2477(2) 0.9990(2) 0.83106(18) 0.0487(5) Uani d . 1 . .
H H13A 0.3291 1.0272 0.8657 0.058 Uiso calc R 1 . .
H H13B 0.1610 1.0721 0.8499 0.058 Uiso calc R 1 . .
C C14 0.3196(2) 0.9707(2) 0.67729(18) 0.0461(4) Uani d . 1 . .
H H14A 0.3548 1.0526 0.6317 0.055 Uiso calc R 1 . .
H H14B 0.4134 0.9043 0.6578 0.055 Uiso calc R 1 . .
C C15 0.6550(2) 0.66339(19) -0.09680(16) 0.0428(4) Uani d . 1 . .
H H15A 0.7559 0.7007 -0.1280 0.064 Uiso calc R 1 . .
H H15B 0.5953 0.6888 -0.1577 0.064 Uiso calc R 1 . .
H H15C 0.6748 0.5670 -0.0975 0.064 Uiso calc R 1 . .
C C16 0.79005(16) 0.58573(14) 0.26896(14) 0.0266(3) Uani d . 1 . .
C C17 0.93127(18) 0.61397(16) 0.17467(15) 0.0355(3) Uani d . 1 . .
H H17 0.9500 0.6034 0.0798 0.043 Uiso calc R 1 . .
C C18 1.04423(19) 0.65769(19) 0.22081(18) 0.0436(4) Uani d . 1 . .
H H18 1.1412 0.6781 0.1572 0.052 Uiso calc R 1 . .
C C19 1.0176(2) 0.67208(19) 0.35860(18) 0.0432(4) Uani d . 1 . .
H H19 1.0953 0.7019 0.3907 0.052 Uiso calc R 1 . .
C C20 0.8763(2) 0.64229(18) 0.44828(16) 0.0388(4) Uani d . 1 . .
C C21 0.75994(17) 0.59884(15) 0.40801(14) 0.0309(3) Uani d . 1 . .
H H21 0.6633 0.5787 0.4723 0.037 Uiso calc R 1 . .

loop_
_atom_site_aniso_label
_atom_site_aniso_U_11
_atom_site_aniso_U_22
_atom_site_aniso_U_33
_atom_site_aniso_U_12
_atom_site_aniso_U_13
_atom_site_aniso_U_23
S1 0.03041(19) 0.02704(19) 0.02228(18) -0.00556(14) -0.00621(14) 0.00027(13)
O1 0.0414(6) 0.0446(6) 0.0301(5) -0.0070(5) -0.0186(5) 0.0081(5)
O2 0.0465(6) 0.0354(6) 0.0278(5) -0.0020(5) -0.0085(5) -0.0066(4)
O3 0.0365(6) 0.0341(6) 0.0307(5) -0.0126(5) -0.0078(4) 0.0060(4)
F1 0.0603(7) 0.1001(10) 0.0308(5) -0.0246(7) -0.0187(5) -0.0056(6)
C1 0.0284(7) 0.0323(7) 0.0239(6) -0.0074(6) -0.0094(5) 0.0019(5)
C2 0.0246(6) 0.0290(7) 0.0302(7) -0.0067(5) -0.0116(5) 0.0031(6)
C3 0.0254(6) 0.0287(7) 0.0290(7) -0.0041(5) -0.0100(5) 0.0035(5)
C4 0.0237(6) 0.0296(7) 0.0344(7) -0.0050(5) -0.0098(6) 0.0013(6)
C5 0.0327(8) 0.0319(8) 0.0467(9) 0.0008(6) -0.0162(7) 0.0028(7)
C6 0.0399(8) 0.0380(8) 0.0444(9) -0.0016(7) -0.0219(7) 0.0108(7)
C7 0.0309(7) 0.0395(8) 0.0316(7) -0.0073(6) -0.0159(6) 0.0064(6)
C8 0.0350(7) 0.0388(8) 0.0281(7) -0.0110(6) -0.0144(6) 0.0037(6)
C9 0.0255(7) 0.0282(7) 0.0342(7) -0.0010(6) -0.0065(6) -0.0020(6)
C10 0.0373(8) 0.0332(8) 0.0333(8) -0.0102(6) -0.0125(6) -0.0004(6)
C11 0.0349(8) 0.0391(8) 0.0328(8) -0.0079(7) -0.0088(6) -0.0002(6)
C12 0.0361(8) 0.0484(10) 0.0347(8) -0.0009(7) -0.0125(7) -0.0089(7)
C13 0.0472(10) 0.0541(11) 0.0421(9) -0.0215(9) -0.0066(8) -0.0154(8)
C14 0.0394(9) 0.0550(11) 0.0409(9) -0.0218(8) -0.0045(7) -0.0107(8)
C15 0.0525(10) 0.0531(10) 0.0249(7) -0.0121(8) -0.0138(7) 0.0030(7)
C16 0.0271(6) 0.0255(7) 0.0250(6) -0.0021(5) -0.0063(5) 0.0016(5)
C17 0.0341(8) 0.0409(9) 0.0268(7) -0.0063(7) -0.0035(6) 0.0013(6)
C18 0.0309(8) 0.0529(10) 0.0412(9) -0.0133(7) -0.0017(7) 0.0009(8)
C19 0.0335(8) 0.0515(10) 0.0466(9) -0.0104(7) -0.0144(7) -0.0037(8)
C20 0.0402(8) 0.0473(9) 0.0298(8) -0.0062(7) -0.0127(7) -0.0027(7)
C21 0.0295(7) 0.0363(8) 0.0245(7) -0.0054(6) -0.0055(5) 0.0016(6)

loop_
_atom_type_symbol
_atom_type_description
_atom_type_scat_dispersion_real
_atom_type_scat_dispersion_imag
_atom_type_scat_source
C C 0.0033 0.0016 'International Tables Vol C Tables 4.2.6.8 and 6.1.1.4'
H H 0.0000 0.0000 'International Tables Vol C Tables 4.2.6.8 and 6.1.1.4'
O O 0.0106 0.0060 'International Tables Vol C Tables 4.2.6.8 and 6.1.1.4'
S S 0.1246 0.1234 'International Tables Vol C Tables 4.2.6.8 and 6.1.1.4'
F F 0.0171 0.0103 'International Tables Vol C Tables 4.2.6.8 and 6.1.1.4'

loop_
_geom_angle_atom_site_label_1
_geom_angle_atom_site_label_2
_geom_angle_atom_site_label_3
_geom_angle_site_symmetry_1
_geom_angle_site_symmetry_3
_geom_angle
_geom_angle_publ_flag
O2 S1 O3 . . 119.54(7) ?
O2 S1 C1 . . 108.36(7) ?
O3 S1 C1 . . 107.84(7) ?
O2 S1 C16 . . 107.91(7) ?
O3 S1 C16 . . 107.44(6) ?
C1 S1 C16 . . 104.81(7) ?
C8 O1 C7 . . 107.21(11) ?
C8 C1 C2 . . 107.75(13) ?
C8 C1 S1 . . 126.44(12) ?
C2 C1 S1 . . 125.81(11) ?
C7 C2 C3 . . 119.28(13) ?
C7 C2 C1 . . 104.39(13) ?
C3 C2 C1 . . 136.33(13) ?
C4 C3 C2 . . 118.89(13) ?
C4 C3 H3 . . 120.6 ?
C2 C3 H3 . . 120.6 ?
C3 C4 C5 . . 119.47(14) ?
C3 C4 C9 . . 121.33(13) ?
C5 C4 C9 . . 119.19(13) ?
C6 C5 C4 . . 122.50(15) ?
C6 C5 H5 . . 118.8 ?
C4 C5 H5 . . 118.8 ?
C7 C6 C5 . . 116.30(14) ?
C7 C6 H6 . . 121.9 ?
C5 C6 H6 . . 121.9 ?
C6 C7 O1 . . 125.90(14) ?
C6 C7 C2 . . 123.57(15) ?
O1 C7 C2 . . 110.54(13) ?
C1 C8 O1 . . 110.12(13) ?
C1 C8 C15 . . 134.83(15) ?
O1 C8 C15 . . 115.05(13) ?
C4 C9 C14 . . 111.66(12) ?
C4 C9 C10 . . 113.05(12) ?
C14 C9 C10 . . 109.95(13) ?
C4 C9 H9 . . 107.3 ?
C14 C9 H9 . . 107.3 ?
C10 C9 H9 . . 107.3 ?
C11 C10 C9 . . 111.75(13) ?
C11 C10 H10A . . 109.3 ?
C9 C10 H10A . . 109.3 ?
C11 C10 H10B . . 109.3 ?
C9 C10 H10B . . 109.3 ?
H10A C10 H10B . . 107.9 ?
C12 C11 C10 . . 111.36(13) ?
C12 C11 H11A . . 109.4 ?
C10 C11 H11A . . 109.4 ?
C12 C11 H11B . . 109.4 ?
C10 C11 H11B . . 109.4 ?
H11A C11 H11B . . 108.0 ?
C13 C12 C11 . . 111.25(14) ?
C13 C12 H12A . . 109.4 ?
C11 C12 H12A . . 109.4 ?
C13 C12 H12B . . 109.4 ?
C11 C12 H12B . . 109.4 ?
H12A C12 H12B . . 108.0 ?
C12 C13 C14 . . 111.28(14) ?
C12 C13 H13A . . 109.4 ?
C14 C13 H13A . . 109.4 ?
C12 C13 H13B . . 109.4 ?
C14 C13 H13B . . 109.4 ?
H13A C13 H13B . . 108.0 ?
C9 C14 C13 . . 111.48(13) ?
C9 C14 H14A . . 109.3 ?
C13 C14 H14A . . 109.3 ?
C9 C14 H14B . . 109.3 ?
C13 C14 H14B . . 109.3 ?
H14A C14 H14B . . 108.0 ?
C8 C15 H15A . . 109.5 ?
C8 C15 H15B . . 109.5 ?
H15A C15 H15B . . 109.5 ?
C8 C15 H15C . . 109.5 ?
H15A C15 H15C . . 109.5 ?
H15B C15 H15C . . 109.5 ?
C17 C16 C21 . . 121.89(14) ?
C17 C16 S1 . . 119.07(11) ?
C21 C16 S1 . . 119.03(11) ?
C18 C17 C16 . . 118.91(14) ?
C18 C17 H17 . . 120.5 ?
C16 C17 H17 . . 120.5 ?
C17 C18 C19 . . 120.57(15) ?
C17 C18 H18 . . 119.7 ?
C19 C18 H18 . . 119.7 ?
C20 C19 C18 . . 118.49(15) ?
C20 C19 H19 . . 120.8 ?
C18 C19 H19 . . 120.8 ?
F1 C20 C21 . . 118.15(15) ?
F1 C20 C19 . . 118.49(15) ?
C21 C20 C19 . . 123.35(15) ?
C20 C21 C16 . . 116.78(14) ?
C20 C21 H21 . . 121.6 ?
C16 C21 H21 . . 121.6 ?

loop_
_geom_bond_atom_site_label_1
_geom_bond_atom_site_label_2
_geom_bond_site_symmetry_2
_geom_bond_distance
_geom_bond_publ_flag
S1 O2 . 1.4349(11) ?
S1 O3 . 1.4365(11) ?
S1 C1 . 1.7312(15) ?
S1 C16 . 1.7687(14) ?
O1 C8 . 1.3658(19) ?
O1 C7 . 1.3804(18) ?
F1 C20 . 1.3529(18) ?
C1 C8 . 1.363(2) ?
C1 C2 . 1.449(2) ?
C2 C7 . 1.390(2) ?
C2 C3 . 1.3948(19) ?
C3 C4 . 1.392(2) ?
C3 H3 . 0.9500 ?
C4 C5 . 1.404(2) ?
C4 C9 . 1.512(2) ?
C5 C6 . 1.384(2) ?
C5 H5 . 0.9500 ?
C6 C7 . 1.374(2) ?
C6 H6 . 0.9500 ?
C8 C15 . 1.481(2) ?
C9 C14 . 1.527(2) ?
C9 C10 . 1.528(2) ?
C9 H9 . 1.0000 ?
C10 C11 . 1.523(2) ?
C10 H10A . 0.9900 ?
C10 H10B . 0.9900 ?
C11 C12 . 1.513(2) ?
C11 H11A . 0.9900 ?
C11 H11B . 0.9900 ?
C12 C13 . 1.513(3) ?
C12 H12A . 0.9900 ?
C12 H12B . 0.9900 ?
C13 C14 . 1.529(2) ?
C13 H13A . 0.9900 ?
C13 H13B . 0.9900 ?
C14 H14A . 0.9900 ?
C14 H14B . 0.9900 ?
C15 H15A . 0.9800 ?
C15 H15B . 0.9800 ?
C15 H15C . 0.9800 ?
C16 C17 . 1.386(2) ?
C16 C21 . 1.3859(19) ?
C17 C18 . 1.379(2) ?
C17 H17 . 0.9500 ?
C18 C19 . 1.380(2) ?
C18 H18 . 0.9500 ?
C19 C20 . 1.372(2) ?
C19 H19 . 0.9500 ?
C20 C21 . 1.371(2) ?
C21 H21 . 0.9500 ?

loop_
_geom_hbond_atom_site_label_D
_geom_hbond_atom_site_label_H
_geom_hbond_atom_site_label_A
_geom_hbond_site_symmetry_A
_geom_hbond_distance_DH
_geom_hbond_distance_HA
_geom_hbond_distance_DA
_geom_hbond_angle_DHA
C21 H21 O3 2_666 0.95 2.38 3.300(2) 163.1
C13 H13A Cg1 2_676 0.99 2.80 3.638(2) 142.9
C19 H19 Cg2 1_655 0.95 2.87 3.660(2) 141.4

loop_
_geom_torsion_atom_site_label_1
_geom_torsion_atom_site_label_2
_geom_torsion_atom_site_label_3
_geom_torsion_atom_site_label_4
_geom_torsion_site_symmetry_1
_geom_torsion_site_symmetry_2
_geom_torsion_site_symmetry_3
_geom_torsion_site_symmetry_4
_geom_torsion
_geom_torsion_publ_flag
O2 S1 C1 C8 . . . . -9.28(16) ?
O3 S1 C1 C8 . . . . -140.01(13) ?
C16 S1 C1 C8 . . . . 105.74(14) ?
O2 S1 C1 C2 . . . . 171.80(12) ?
O3 S1 C1 C2 . . . . 41.07(14) ?
C16 S1 C1 C2 . . . . -73.18(13) ?
C8 C1 C2 C7 . . . . 0.06(16) ?
S1 C1 C2 C7 . . . . 179.14(11) ?
C8 C1 C2 C3 . . . . -179.27(16) ?
S1 C1 C2 C3 . . . . -0.2(2) ?
C7 C2 C3 C4 . . . . -0.2(2) ?
C1 C2 C3 C4 . . . . 179.09(15) ?
C2 C3 C4 C5 . . . . 0.1(2) ?
C2 C3 C4 C9 . . . . -178.48(12) ?
C3 C4 C5 C6 . . . . 0.0(2) ?
C9 C4 C5 C6 . . . . 178.61(14) ?
C4 C5 C6 C7 . . . . 0.0(2) ?
C5 C6 C7 O1 . . . . -179.39(14) ?
C5 C6 C7 C2 . . . . 0.0(2) ?
C8 O1 C7 C6 . . . . 179.21(15) ?
C8 O1 C7 C2 . . . . -0.24(16) ?
C3 C2 C7 C6 . . . . 0.1(2) ?
C1 C2 C7 C6 . . . . -179.35(15) ?
C3 C2 C7 O1 . . . . 179.58(12) ?
C1 C2 C7 O1 . . . . 0.11(16) ?
C2 C1 C8 O1 . . . . -0.20(17) ?
S1 C1 C8 O1 . . . . -179.28(10) ?
C2 C1 C8 C15 . . . . 179.53(17) ?
S1 C1 C8 C15 . . . . 0.5(3) ?
C7 O1 C8 C1 . . . . 0.27(16) ?
C7 O1 C8 C15 . . . . -179.52(13) ?
C3 C4 C9 C14 . . . . 77.39(18) ?
C5 C4 C9 C14 . . . . -101.21(17) ?
C3 C4 C9 C10 . . . . -47.21(18) ?
C5 C4 C9 C10 . . . . 134.19(15) ?
C4 C9 C10 C11 . . . . -179.06(12) ?
C14 C9 C10 C11 . . . . 55.41(17) ?
C9 C10 C11 C12 . . . . -55.78(18) ?
C10 C11 C12 C13 . . . . 55.33(18) ?
C11 C12 C13 C14 . . . . -55.4(2) ?
C4 C9 C14 C13 . . . . 178.28(15) ?
C10 C9 C14 C13 . . . . -55.41(19) ?
C12 C13 C14 C9 . . . . 56.0(2) ?
O2 S1 C16 C17 . . . . 33.39(14) ?
O3 S1 C16 C17 . . . . 163.52(12) ?
C1 S1 C16 C17 . . . . -81.94(13) ?
O2 S1 C16 C21 . . . . -146.01(12) ?
O3 S1 C16 C21 . . . . -15.88(13) ?
C1 S1 C16 C21 . . . . 98.66(12) ?
C21 C16 C17 C18 . . . . -0.7(2) ?
S1 C16 C17 C18 . . . . 179.92(13) ?
C16 C17 C18 C19 . . . . 0.5(3) ?
C17 C18 C19 C20 . . . . -0.2(3) ?
C18 C19 C20 F1 . . . . 179.37(17) ?
C18 C19 C20 C21 . . . . 0.0(3) ?
F1 C20 C21 C16 . . . . -179.53(14) ?
C19 C20 C21 C16 . . . . -0.2(3) ?
C17 C16 C21 C20 . . . . 0.5(2) ?
S1 C16 C21 C20 . . . . 179.91(12) ?

loop_
_cod_related_entry_id
_cod_related_entry_database
_cod_related_entry_code
1 ChemSpider 30656654
